data_7154396
loop_
_publ_author_name
'Hsu, Che-Sheng'
'Chou, Ho-Hsuan'
'Fang, Jim-Min'

_publ_section_title
;
 A short synthesis of (+-)-antroquinonol in an unusual scaffold of
 4-hydroxy-2-cyclohexenone.
;
_journal_issue 19
_journal_name_full 'Organic &amp; biomolecular chemistry'
_journal_page_first 5510
_journal_page_last 5519
_journal_paper_doi 10.1039/c5ob00411j
_journal_volume 13
_journal_year 2015
_chemical_formula_sum 'C16 H20 O4'
_chemical_formula_weight 276.32
_chemical_name_systematic
; 
 ? 
;
_space_group_IT_number 14
_symmetry_cell_setting monoclinic
_symmetry_space_group_name_Hall '-P 2yn'
_symmetry_space_group_name_H-M 'P 1 21/n 1'
_atom_sites_solution_hydrogens geom
_atom_sites_solution_primary direct
_atom_sites_solution_secondary difmap
_audit_creation_method SHELXL-97
_audit_update_record
;
2014-11-27 deposited with the CCDC.
2015-04-02 downloaded from the CCDC.
;
_cell_angle_alpha 90.00
_cell_angle_beta 98.305(6)
_cell_angle_gamma 90.00
_cell_formula_units_Z 4
_cell_length_a 9.8399(6)
_cell_length_b 5.2999(3)
_cell_length_c 28.5110(16)
_cell_measurement_reflns_used 1802
_cell_measurement_temperature 295(2)
_cell_measurement_theta_max 74.5300
_cell_measurement_theta_min 4.5690
_cell_volume 1471.27(15)
_computing_cell_refinement
; 
CrysAlisPro, Agilent Technologies, 
Version 1.171.36.28 (release 01-02-2013 CrysAlis171 .NET) 
(compiled Feb  1 2013,16:14:44) 
Empirical absorption correction using spherical harmonics, 
 implemented in SCALE3 ABSPACK scaling algorithm. 
;
_computing_data_collection
; 
CrysAlisPro, Agilent Technologies, 
Version 1.171.36.28 (release 01-02-2013 CrysAlis171 .NET) 
(compiled Feb  1 2013,16:14:44) 
Empirical absorption correction using spherical harmonics, 
 implemented in SCALE3 ABSPACK scaling algorithm. 
;
_computing_data_reduction
; 
CrysAlisPro, Agilent Technologies, 
Version 1.171.36.28 (release 01-02-2013 CrysAlis171 .NET) 
(compiled Feb  1 2013,16:14:44) 
Empirical absorption correction using spherical harmonics, 
 implemented in SCALE3 ABSPACK scaling algorithm. 
;
_computing_molecular_graphics SHELXTL
_computing_publication_material SHELXTL
_computing_structure_refinement 'SHELXL-97 (Sheldrick, 1997)'
_computing_structure_solution 'SHELXS-97 (Sheldrick, 1990)'
_diffrn_ambient_temperature 295(2)
_diffrn_measured_fraction_theta_full 0.999
_diffrn_measured_fraction_theta_max 0.999
_diffrn_measurement_device_type 'Oxford Diffraction Gemini A'
_diffrn_measurement_method CCD
_diffrn_radiation_monochromator graphite
_diffrn_radiation_source 'fine-focus sealed tube'
_diffrn_radiation_type CuK\a
_diffrn_radiation_wavelength 1.54178
_diffrn_reflns_av_R_equivalents 0.0214
_diffrn_reflns_av_sigmaI/netI 0.0280
_diffrn_reflns_limit_h_max 11
_diffrn_reflns_limit_h_min -9
_diffrn_reflns_limit_k_max 6
_diffrn_reflns_limit_k_min -4
_diffrn_reflns_limit_l_max 34
_diffrn_reflns_limit_l_min -29
_diffrn_reflns_number 4894
_diffrn_reflns_theta_full 67.96
_diffrn_reflns_theta_max 67.96
_diffrn_reflns_theta_min 3.13
_exptl_absorpt_coefficient_mu 0.725
_exptl_absorpt_correction_T_max 1.00000
_exptl_absorpt_correction_T_min 0.97043
_exptl_absorpt_correction_type multi-scan
_exptl_absorpt_process_details
; 
CrysAlisPro, Agilent Technologies, 
Version 1.171.36.28 (release 01-02-2013 CrysAlis171 .NET) 
(compiled Feb  1 2013,16:14:44) 
Empirical absorption correction using spherical harmonics, 
 implemented in SCALE3 ABSPACK scaling algorithm. 
;
_exptl_crystal_density_diffrn 1.247
_exptl_crystal_density_method 'not measured'
_exptl_crystal_F_000 592
_exptl_crystal_size_max 0.20
_exptl_crystal_size_mid 0.15
_exptl_crystal_size_min 0.10
_refine_diff_density_max 0.226
_refine_diff_density_min -0.199
_refine_diff_density_rms 0.037
_refine_ls_extinction_method none
_refine_ls_goodness_of_fit_ref 1.034
_refine_ls_hydrogen_treatment mixed
_refine_ls_matrix_type full
_refine_ls_number_parameters 181
_refine_ls_number_reflns 2684
_refine_ls_number_restraints 0
_refine_ls_restrained_S_all 1.034
_refine_ls_R_factor_all 0.0672
_refine_ls_R_factor_gt 0.0483
_refine_ls_shift/su_max 0.101
_refine_ls_shift/su_mean 0.010
_refine_ls_structure_factor_coef Fsqd
_refine_ls_weighting_details 'calc w=1/[\s^2^(Fo^2^)+(0.1000P)^2^+0.0000P] where P=(Fo^2^+2Fc^2^)/3'
_refine_ls_weighting_scheme calc
_refine_ls_wR_factor_gt 0.1458
_refine_ls_wR_factor_ref 0.1651
_reflns_number_gt 1946
_reflns_number_total 2684
_reflns_threshold_expression >2sigma(I)
_cod_data_source_file c5ob00411j2.cif
_cod_data_source_block ic16451
_cod_depositor_comments
;
The following automatic conversions were performed:

'_symmetry_cell_setting' value 'Monoclinic' changed to 'monoclinic'
according to
/usr/data/users/saulius/crontab/automatic-downloads/rss-feeds/RSC/lib/dictionaries/cif_core.dic
dictionary named 'cif_core.dic' version 2.4.2 from 2011-04-26.

Automatic conversion script
Id: cif_fix_values 3143 2015-03-26 13:38:13Z robertas 

 Adding full bibliography for 7154396--7154401.cif.
;
_cod_original_sg_symbol_H-M P2(1)/n
_cod_database_code 7154396

loop_
_symmetry_equiv_pos_as_xyz
'x, y, z'
'-x+1/2, y+1/2, -z+1/2'
'-x, -y, -z'
'x-1/2, -y-1/2, z-1/2'

loop_
_atom_site_label
_atom_site_type_symbol
_atom_site_fract_x
_atom_site_fract_y
_atom_site_fract_z
_atom_site_U_iso_or_equiv
_atom_site_adp_type
_atom_site_occupancy
_atom_site_symmetry_multiplicity
_atom_site_calc_flag
_atom_site_refinement_flags
O1 O 0.49681(17) 0.9650(3) 0.07880(6) 0.0721(5) Uani 1 1 d .
H1A H 0.4687 0.9847 0.0505 0.108 Uiso 1 1 calc R
O2 O 0.63652(17) 0.8151(4) 0.01016(6) 0.0813(6) Uani 1 1 d .
O3 O 0.85785(14) 0.4964(3) 0.02290(5) 0.0626(4) Uani 1 1 d .
O4 O 0.89665(15) 0.2317(3) 0.11192(6) 0.0671(5) Uani 1 1 d .
C1 C 0.5684(2) 0.7338(4) 0.08544(7) 0.0496(5) Uani 1 1 d .
H1B H 0.5014 0.5959 0.0831 0.059 Uiso 1 1 calc R
C2 C 0.6595(2) 0.6976(4) 0.04746(7) 0.0536(5) Uani 1 1 d .
C3 C 0.7720(2) 0.5225(4) 0.05711(7) 0.0498(5) Uani 1 1 d .
C4 C 0.80007(19) 0.4099(4) 0.09937(7) 0.0487(5) Uani 1 1 d .
C5 C 0.7272(2) 0.4738(4) 0.14132(7) 0.0522(5) Uani 1 1 d .
H5A H 0.6576 0.3436 0.1434 0.063 Uiso 1 1 calc R
C6 C 0.65319(19) 0.7276(4) 0.13444(7) 0.0476(5) Uani 1 1 d .
H6A H 0.7243 0.8574 0.1348 0.057 Uiso 1 1 calc R
C7 C 0.5664(2) 0.7985(4) 0.17337(7) 0.0562(5) Uani 1 1 d .
H7A H 0.6271 0.8079 0.2033 0.067 Uiso 1 1 calc R
H7B H 0.5288 0.9658 0.1665 0.067 Uiso 1 1 calc R
C8 C 0.4496(2) 0.6229(4) 0.17947(7) 0.0516(5) Uani 1 1 d .
C9 C 0.4631(3) 0.4387(5) 0.21407(9) 0.0678(6) Uani 1 1 d .
H9A H 0.5459 0.4219 0.2342 0.081 Uiso 1 1 calc R
C10 C 0.3541(3) 0.2770(5) 0.21934(10) 0.0812(8) Uani 1 1 d .
H10A H 0.3647 0.1527 0.2426 0.097 Uiso 1 1 calc R
C11 C 0.2321(3) 0.3023(5) 0.19017(11) 0.0812(8) Uani 1 1 d .
H11A H 0.1597 0.1941 0.1934 0.097 Uiso 1 1 calc R
C12 C 0.2159(3) 0.4864(6) 0.15609(10) 0.0778(8) Uani 1 1 d .
H12A H 0.1323 0.5039 0.1365 0.093 Uiso 1 1 calc R
C13 C 0.3237(2) 0.6460(5) 0.15085(8) 0.0631(6) Uani 1 1 d .
H13A H 0.3116 0.7711 0.1277 0.076 Uiso 1 1 calc R
C14 C 0.7972(3) 0.3882(6) -0.02116(9) 0.0840(8) Uani 1 1 d .
H14A H 0.8646 0.3790 -0.0423 0.126 Uiso 1 1 calc R
H14B H 0.7218 0.4915 -0.0350 0.126 Uiso 1 1 calc R
H14C H 0.7644 0.2217 -0.0157 0.126 Uiso 1 1 calc R
C15 C 0.9613(3) 0.0939(5) 0.07765(10) 0.0787(7) Uani 1 1 d .
H15A H 1.0258 -0.0242 0.0937 0.118 Uiso 1 1 calc R
H15B H 1.0085 0.2095 0.0597 0.118 Uiso 1 1 calc R
H15C H 0.8927 0.0046 0.0567 0.118 Uiso 1 1 calc R
C16 C 0.8277(3) 0.4674(7) 0.18757(9) 0.0941(10) Uani 1 1 d .
H16A H 0.8720 0.3056 0.1909 0.141 Uiso 1 1 calc R
H16B H 0.7786 0.4956 0.2138 0.141 Uiso 1 1 calc R
H16C H 0.8957 0.5969 0.1869 0.141 Uiso 1 1 calc R

loop_
_atom_site_aniso_label
_atom_site_aniso_U_11
_atom_site_aniso_U_22
_atom_site_aniso_U_33
_atom_site_aniso_U_23
_atom_site_aniso_U_13
_atom_site_aniso_U_12
O1 0.0847(11) 0.0704(11) 0.0623(10) 0.0140(8) 0.0144(8) 0.0262(8)
O2 0.0863(11) 0.1022(14) 0.0581(10) 0.0286(10) 0.0191(8) 0.0212(10)
O3 0.0565(8) 0.0753(10) 0.0594(9) -0.0062(8) 0.0202(7) -0.0101(7)
O4 0.0618(9) 0.0648(10) 0.0751(11) 0.0078(8) 0.0110(7) 0.0137(7)
C1 0.0513(10) 0.0482(11) 0.0500(11) 0.0020(9) 0.0100(8) 0.0003(8)
C2 0.0563(11) 0.0576(12) 0.0476(11) 0.0054(10) 0.0095(9) -0.0030(10)
C3 0.0496(10) 0.0511(11) 0.0499(11) -0.0027(9) 0.0116(9) -0.0083(9)
C4 0.0428(9) 0.0439(10) 0.0592(12) 0.0000(9) 0.0069(8) -0.0051(8)
C5 0.0531(11) 0.0547(12) 0.0487(11) 0.0059(9) 0.0072(9) -0.0007(9)
C6 0.0514(10) 0.0433(10) 0.0484(11) -0.0021(8) 0.0080(8) -0.0070(8)
C7 0.0699(13) 0.0509(11) 0.0485(11) -0.0084(9) 0.0113(10) -0.0055(10)
C8 0.0662(12) 0.0494(11) 0.0431(10) -0.0077(9) 0.0208(9) -0.0003(9)
C9 0.0793(15) 0.0676(15) 0.0611(14) 0.0062(11) 0.0258(12) 0.0091(12)
C10 0.109(2) 0.0623(15) 0.0844(18) 0.0140(13) 0.0543(17) 0.0072(15)
C11 0.0860(18) 0.0736(17) 0.095(2) -0.0141(15) 0.0504(16) -0.0174(14)
C12 0.0682(15) 0.096(2) 0.0728(16) -0.0113(15) 0.0236(13) -0.0159(14)
C13 0.0680(13) 0.0693(15) 0.0550(12) 0.0024(11) 0.0186(10) -0.0034(11)
C14 0.0853(17) 0.110(2) 0.0593(15) -0.0187(15) 0.0205(13) -0.0096(16)
C15 0.0738(15) 0.0637(15) 0.101(2) -0.0105(14) 0.0215(14) 0.0127(12)
C16 0.0856(18) 0.140(3) 0.0534(14) 0.0090(16) -0.0015(13) 0.0337(18)

loop_
_atom_type_symbol
_atom_type_description
_atom_type_scat_dispersion_real
_atom_type_scat_dispersion_imag
_atom_type_scat_source
C C 0.0181 0.0091 'International Tables Vol C Tables 4.2.6.8 and 6.1.1.4'
H H 0.0000 0.0000 'International Tables Vol C Tables 4.2.6.8 and 6.1.1.4'
O O 0.0492 0.0322 'International Tables Vol C Tables 4.2.6.8 and 6.1.1.4'

loop_
_geom_angle_atom_site_label_1
_geom_angle_atom_site_label_2
_geom_angle_atom_site_label_3
_geom_angle
C3 O3 C14 116.00(16)
C4 O4 C15 122.54(19)
O1 C1 C2 110.45(16)
O1 C1 C6 109.80(17)
C2 C1 C6 110.59(15)
O2 C2 C3 122.26(19)
O2 C2 C1 120.15(19)
C3 C2 C1 117.58(17)
C4 C3 O3 121.45(18)
C4 C3 C2 120.85(18)
O3 C3 C2 117.36(18)
C3 C4 O4 126.62(19)
C3 C4 C5 123.39(18)
O4 C4 C5 109.97(17)
C4 C5 C6 111.44(16)
C4 C5 C16 110.68(17)
C6 C5 C16 111.5(2)
C1 C6 C7 111.66(15)
C1 C6 C5 108.94(16)
C7 C6 C5 115.15(17)
C8 C7 C6 116.32(16)
C13 C8 C9 117.9(2)
C13 C8 C7 120.57(19)
C9 C8 C7 121.5(2)
C8 C9 C10 121.0(3)
C11 C10 C9 119.7(2)
C10 C11 C12 120.3(2)
C13 C12 C11 120.0(3)
C12 C13 C8 121.1(2)

loop_
_geom_bond_atom_site_label_1
_geom_bond_atom_site_label_2
_geom_bond_distance
O1 C1 1.413(2)
O2 C2 1.225(3)
O3 C3 1.386(2)
O3 C14 1.431(3)
O4 C4 1.351(2)
O4 C15 1.439(3)
C1 C2 1.514(3)
C1 C6 1.520(3)
C2 C3 1.440(3)
C3 C4 1.337(3)
C4 C5 1.519(3)
C5 C6 1.528(3)
C5 C16 1.530(3)
C6 C7 1.541(3)
C7 C8 1.508(3)
C8 C13 1.387(3)
C8 C9 1.381(3)
C9 C10 1.398(4)
C10 C11 1.365(4)
C11 C12 1.370(4)
C12 C13 1.381(3)
